data_7126401
loop_
_publ_author_name
'Burt, Liam K.'
'Cordiner, Richard L.'
'Hill, Anthony F.'
'Manzano, Richard A.'
'Wagler, J\"org'

_publ_section_title
;
 The significance of phosphoniocarbynes in halocarbyne cross-coupling
 reactions.
;
_journal_issue 42
_journal_name_full 'Chemical communications (Cambridge, England)'
_journal_page_first 5673
_journal_page_last 5676
_journal_paper_doi 10.1039/d0cc02070b
_journal_volume 56
_journal_year 2020
_chemical_formula_moiety 'C36 H37 B Br N6 O2 P Pd W, 3(C H Cl3)'
_chemical_formula_sum 'C39 H40 B Br Cl9 N6 O2 P Pd W'
_chemical_formula_weight 1355.76
_space_group_crystal_system triclinic
_space_group_IT_number 2
_space_group_name_Hall '-P 1'
_space_group_name_H-M_alt 'P -1'
_atom_sites_solution_hydrogens geom
_atom_sites_solution_primary dual
_audit_creation_date 2017-02-07
_audit_creation_method
;
Olex2 1.2
(compiled Dec 12 2016 15:38:10 for OlexSys, GUI svn.r5292)
;
_audit_update_record
;
2020-03-06 deposited with the CCDC.	2020-04-08 downloaded from the CCDC.
;
_cell_angle_alpha 85.274(3)
_cell_angle_beta 87.055(2)
_cell_angle_gamma 70.772(3)
_cell_formula_units_Z 2
_cell_length_a 11.4100(4)
_cell_length_b 13.4275(5)
_cell_length_c 17.2454(5)
_cell_measurement_reflns_used 14107
_cell_measurement_temperature 150.00(10)
_cell_measurement_theta_max 27.3660
_cell_measurement_theta_min 2.7570
_cell_volume 2485.43(15)
_computing_cell_refinement 'CrysAlisPro 1.171.38.43 (Rigaku OD, 2015)'
_computing_data_collection 'CrysAlisPro 1.171.38.43 (Rigaku OD, 2015)'
_computing_data_reduction 'CrysAlisPro 1.171.38.43 (Rigaku OD, 2015)'
_computing_molecular_graphics 'Olex2 (Dolomanov et al., 2009)'
_computing_publication_material 'Olex2 (Dolomanov et al., 2009)'
_computing_structure_refinement 'ShelXL (Sheldrick, 2015)'
_computing_structure_solution 'ShelXT (Sheldrick, 2015)'
_diffrn_ambient_environment N~2~
_diffrn_ambient_temperature 150.00(10)
_diffrn_detector 'CCD plate'
_diffrn_detector_area_resol_mean 8.1297
_diffrn_detector_type EosS2
_diffrn_measured_fraction_theta_full 1.000
_diffrn_measured_fraction_theta_max 1.000
_diffrn_measurement_details
;
List of Runs (angles in degrees, time in seconds):

  # Type    Start    End  Width  t~exp~   \w     \q     \k     \f   Frames
#--------------------------------------------------------------------------
  1  \w    -20.00  54.00   1.00    8.34    --   15.42 -99.00 -90.00   74
  2  \w     -3.00  85.00   1.00    8.34    --   15.42  38.00  90.00   88
  3  \w     -1.00  83.00   1.00    8.34    --   15.42  57.00   0.00   84
  4  \w    -84.00  10.00   1.00    8.34    --  -16.36 -77.00 120.00   94
  5  \w     -1.00  83.00   1.00    8.34    --   15.42  57.00-120.00   84
  6  \w     35.00  88.00   1.00    8.34    --   15.42 178.00-120.00   53
  7  \w     35.00  88.00   1.00    8.34    --   15.42 178.00  60.00   53
  8  \w    -52.00  32.00   1.00    8.34    --   15.42 -57.00  90.00   84
  9  \w    -20.00  54.00   1.00    8.34    --   15.42 -99.00-180.00   74
 10  \w    -20.00  54.00   1.00    8.34    --   15.42 -99.00  60.00   74
 11  \w    -11.00  83.00   1.00    8.34    --   15.42  77.00 -30.00   94
 12  \w    -20.00  21.00   1.00    8.34    --   15.42 -99.00 -30.00   41
 13  \w    -52.00  32.00   1.00    8.34    --   15.42 -57.00 -30.00   84
;
_diffrn_measurement_device 'four-circle diffractometer'
_diffrn_measurement_device_type 'SuperNova, Dual, Cu at zero, EosS2'
_diffrn_measurement_method '\w scans'
_diffrn_orient_matrix_type 'CrysAlisPro convention (1999,Acta A55,543-557)'
_diffrn_orient_matrix_UB_11 -0.0403433000
_diffrn_orient_matrix_UB_12 -0.0047733000
_diffrn_orient_matrix_UB_13 0.0317249000
_diffrn_orient_matrix_UB_21 0.0174890000
_diffrn_orient_matrix_UB_22 -0.0551712000
_diffrn_orient_matrix_UB_23 -0.0040210000
_diffrn_orient_matrix_UB_31 0.0490307000
_diffrn_orient_matrix_UB_32 -0.0088535000
_diffrn_orient_matrix_UB_33 0.0261096000
_diffrn_radiation_monochromator mirror
_diffrn_radiation_probe x-ray
_diffrn_radiation_type MoK\a
_diffrn_radiation_wavelength 0.71073
_diffrn_reflns_av_R_equivalents 0.0600
_diffrn_reflns_av_unetI/netI 0.0499
_diffrn_reflns_Laue_measured_fraction_full 1.000
_diffrn_reflns_Laue_measured_fraction_max 1.000
_diffrn_reflns_limit_h_max 14
_diffrn_reflns_limit_h_min -14
_diffrn_reflns_limit_k_max 16
_diffrn_reflns_limit_k_min -16
_diffrn_reflns_limit_l_max 21
_diffrn_reflns_limit_l_min -21
_diffrn_reflns_number 50588
_diffrn_reflns_point_group_measured_fraction_full 1.000
_diffrn_reflns_point_group_measured_fraction_max 1.000
_diffrn_reflns_theta_full 25.242
_diffrn_reflns_theta_max 26.372
_diffrn_reflns_theta_min 1.932
_diffrn_source 'micro-focus sealed X-ray tube'
_diffrn_source_type 'SuperNova (Mo) X-ray Source'
_exptl_absorpt_coefficient_mu 4.034
_exptl_absorpt_correction_T_max 1.00000
_exptl_absorpt_correction_T_min 0.80779
_exptl_absorpt_correction_type multi-scan
_exptl_absorpt_process_details
;
CrysAlisPro 1.171.38.43 (Rigaku Oxford Diffraction, 2015)
Empirical absorption correction using spherical harmonics,
 implemented in SCALE3 ABSPACK scaling algorithm.
;
_exptl_crystal_colour 'clear dark red'
_exptl_crystal_colour_lustre clear
_exptl_crystal_colour_modifier dark
_exptl_crystal_colour_primary red
_exptl_crystal_density_diffrn 1.812
_exptl_crystal_description block
_exptl_crystal_F_000 1320
_exptl_crystal_preparation 'Vapor-vapor diffusion of hexane into chloroform solution'
_exptl_crystal_size_max 0.239
_exptl_crystal_size_mid 0.105
_exptl_crystal_size_min 0.035
_refine_diff_density_max 1.541
_refine_diff_density_min -1.387
_refine_diff_density_rms 0.136
_refine_ls_extinction_method none
_refine_ls_goodness_of_fit_ref 1.047
_refine_ls_hydrogen_treatment constr
_refine_ls_matrix_type full
_refine_ls_number_parameters 556
_refine_ls_number_reflns 10177
_refine_ls_number_restraints 0
_refine_ls_restrained_S_all 1.047
_refine_ls_R_factor_all 0.0500
_refine_ls_R_factor_gt 0.0398
_refine_ls_shift/su_max 0.001
_refine_ls_shift/su_mean 0.000
_refine_ls_structure_factor_coef Fsqd
_refine_ls_weighting_details 'w=1/[\s^2^(Fo^2^)+(0.0320P)^2^+7.1610P] where P=(Fo^2^+2Fc^2^)/3'
_refine_ls_weighting_scheme calc
_refine_ls_wR_factor_gt 0.0842
_refine_ls_wR_factor_ref 0.0892
_reflns_Friedel_coverage 0.000
_reflns_number_gt 8724
_reflns_number_total 10177
_reflns_threshold_expression 'I > 2\s(I)'
_cod_data_source_file d0cc02070b3.cif
_cod_data_source_block Compound_8
_cod_depositor_comments 'Adding full bibliography for 7126395--7126402.cif.'
_cod_database_code 7126401
_publcif_datablock.id {ba2cac51-1f2a-4f6d-9fbf-86ef46b1b50c}

_shelx_shelxl_version_number 2016/4
_chemical_oxdiff_formula 'C54 H52 B1 Br1 N6 O2 P2 Pd1 W'
_chemical_oxdiff_usercomment 'Orange plate from CH3Cl and pentane'
_shelx_space_group_comment
;
The symmetry employed for this shelxl refinement is uniquely defined
by the following loop, which should always be used as a source of
symmetry information in preference to the above space-group names.
They are only intended as comments.
;
_reflns_odcompleteness_completeness 99.96
_reflns_odcompleteness_iscentric 1
_reflns_odcompleteness_theta 26.32
_olex2_refinement_description
;
1. Fixed Uiso
 At 1.2 times of:
  All B(H) groups, All C(H) groups
 At 1.5 times of:
  All C(H,H,H) groups
2.a Ternary CH refined with riding coordinates:
 C39(H39), B1(H1), C38(H38), C37(H37)
2.b Aromatic/amide H refined with riding coordinates:
 C16(H16), C6(H6), C11(H11), C27(H27), C30(H30), C32(H32), C20(H20), C28(H28),
 C29(H29), C26(H26), C24(H24), C36(H36), C22(H22), C21(H21), C33(H33), C34(H34),
  C23(H23), C35(H35)
2.c Idealised Me refined as rotating group:
 C14(H14A,H14B,H14C), C8(H8A,H8B,H8C), C9(H9A,H9B,H9C), C4(H4A,H4B,H4C),
 C18(H18A,H18B,H18C), C13(H13A,H13B,H13C)
;
_ins_header
;
TITL RAM-013_scale in P1 
REM P1 (#1 in standard setting)
CELL 0.71073  11.410034  13.427538  17.245449  85.2739  87.0550  70.7717
ZERR    2.00   0.000367   0.000471   0.000519   0.0027   0.0025   0.0030
LATT -1
SFAC C H B N O P Br Pd W
UNIT 108.00 104.00 2.00 12.00 4.00 4.00 2.00 2.00 2.00
TREF
HKLF 4
END
;
_olex2_submission_special_instructions 'No special instructions were received'
_oxdiff_exptl_absorpt_empirical_details
;
Empirical correction (ABSPACK) includes:
- Absorption correction using spherical harmonics
- Frame scaling
;
_oxdiff_exptl_absorpt_empirical_full_max 1.432
_oxdiff_exptl_absorpt_empirical_full_min 0.792
_publcif_funding_html
;
;

loop_
_space_group_symop_operation_xyz
'x, y, z'
'-x, -y, -z'

loop_
_atom_site_label
_atom_site_type_symbol
_atom_site_fract_x
_atom_site_fract_y
_atom_site_fract_z
_atom_site_U_iso_or_equiv
_atom_site_adp_type
_atom_site_occupancy
_atom_site_site_symmetry_order
_atom_site_calc_flag
_atom_site_refinement_flags_posn
_atom_site_refinement_flags_adp
_atom_site_refinement_flags_occupancy
_atom_site_disorder_assembly
_atom_site_disorder_group
W1 W 0.78527(2) 0.65035(2) 0.78539(2) 0.01855(6) Uani 1 1 d . . . . .
Pd1 Pd 0.56961(4) 0.81309(3) 0.75892(2) 0.02434(10) Uani 1 1 d . . . . .
Br1 Br 0.39587(5) 0.97199(4) 0.71607(3) 0.03236(13) Uani 1 1 d . . . . .
P1 P 0.58128(12) 0.63459(10) 0.64104(7) 0.0195(3) Uani 1 1 d . . . . .
Cl7 Cl 0.28466(19) 0.81249(15) 0.91833(12) 0.0698(6) Uani 1 1 d . . . . .
Cl5 Cl 0.5191(2) 0.24867(16) 0.78016(12) 0.0748(6) Uani 1 1 d . . . . .
Cl8 Cl 0.09585(19) 0.97442(16) 0.83133(13) 0.0688(5) Uani 1 1 d . . . . .
Cl3 Cl -0.0324(2) 1.04433(19) 0.64621(14) 0.0809(6) Uani 1 1 d . . . . .
Cl4 Cl 0.7017(2) 0.04146(19) 0.80430(17) 0.0903(7) Uani 1 1 d . . . . .
Cl9 Cl 0.1934(3) 1.0233(2) 0.96894(15) 0.1114(11) Uani 1 1 d . . . . .
Cl2 Cl 0.1330(2) 1.1002(3) 0.53324(16) 0.1037(9) Uani 1 1 d . . . . .
Cl6 Cl 0.5054(3) 0.1201(2) 0.91764(15) 0.1153(11) Uani 1 1 d . . . . .
Cl1 Cl 0.1602(4) 0.8817(2) 0.5748(2) 0.178(2) Uani 1 1 d . . . . .
O1 O 0.6409(4) 0.8081(3) 0.9125(2) 0.0371(10) Uani 1 1 d . . . . .
N6 N 0.8452(4) 0.4158(3) 0.8545(2) 0.0209(9) Uani 1 1 d . . . . .
N5 N 0.7530(4) 0.5127(3) 0.8515(2) 0.0193(9) Uani 1 1 d . . . . .
N3 N 0.9278(4) 0.5323(3) 0.7152(2) 0.0222(9) Uani 1 1 d . . . . .
N4 N 0.9940(4) 0.4331(3) 0.7463(2) 0.0216(9) Uani 1 1 d . . . . .
O2 O 0.8807(4) 0.8344(4) 0.7145(3) 0.0489(11) Uani 1 1 d . . . . .
N2 N 1.0174(4) 0.4907(3) 0.8764(2) 0.0227(9) Uani 1 1 d . . . . .
C2 C 0.6820(5) 0.7545(4) 0.8607(3) 0.0234(11) Uani 1 1 d . . . . .
N1 N 0.9484(4) 0.5966(3) 0.8659(2) 0.0234(9) Uani 1 1 d . . . . .
C12 C 1.0742(5) 0.3782(4) 0.6923(3) 0.0286(12) Uani 1 1 d . . . . .
C7 C 1.1152(5) 0.4781(5) 0.9212(3) 0.0300(13) Uani 1 1 d . . . . .
C10 C 0.9693(5) 0.5379(4) 0.6409(3) 0.0251(11) Uani 1 1 d . . . . .
C31 C 0.5387(5) 0.7282(4) 0.5580(3) 0.0260(11) Uani 1 1 d . . . . .
C16 C 0.6747(5) 0.3870(4) 0.8985(3) 0.0258(11) Uani 1 1 d . . . . .
H16 H 0.618979 0.353479 0.918401 0.031 Uiso 1 1 calc R . . . .
C19 C 0.4411(4) 0.6114(4) 0.6799(3) 0.0197(10) Uani 1 1 d . . . . .
C14 C 0.5264(5) 0.5811(4) 0.8893(3) 0.0321(13) Uani 1 1 d . . . . .
H14A H 0.534344 0.627562 0.926618 0.048 Uiso 1 1 calc GR . . . .
H14B H 0.463697 0.550742 0.907238 0.048 Uiso 1 1 calc GR . . . .
H14C H 0.503239 0.620273 0.840205 0.048 Uiso 1 1 calc GR . . . .
C1 C 0.6576(4) 0.6750(4) 0.7115(3) 0.0195(10) Uani 1 1 d . . . . .
C6 C 1.1099(5) 0.5772(5) 0.9406(3) 0.0318(13) Uani 1 1 d . . . . .
H6 H 1.165684 0.592749 0.971042 0.038 Uiso 1 1 calc R . . . .
C25 C 0.6812(4) 0.5103(4) 0.6081(3) 0.0227(11) Uani 1 1 d . . . . .
C17 C 0.7984(5) 0.3393(4) 0.8821(3) 0.0251(11) Uani 1 1 d . . . . .
C11 C 1.0598(5) 0.4435(5) 0.6252(3) 0.0300(13) Uani 1 1 d . . . . .
H11 H 1.102774 0.427228 0.578120 0.036 Uiso 1 1 calc R . . . .
C3 C 0.8454(5) 0.7675(4) 0.7387(3) 0.0283(12) Uani 1 1 d . . . . .
C27 C 0.8092(5) 0.3316(5) 0.6396(3) 0.0328(13) Uani 1 1 d . . . . .
H27 H 0.843917 0.276248 0.676404 0.039 Uiso 1 1 calc R . . . .
C30 C 0.7083(5) 0.4952(5) 0.5284(3) 0.0310(13) Uani 1 1 d . . . . .
H30 H 0.675370 0.550437 0.491271 0.037 Uiso 1 1 calc R . . . .
C15 C 0.6478(5) 0.4947(4) 0.8797(3) 0.0234(11) Uani 1 1 d . . . . .
C32 C 0.5911(5) 0.8072(4) 0.5422(3) 0.0309(12) Uani 1 1 d . . . . .
H32 H 0.646043 0.816072 0.576917 0.037 Uiso 1 1 calc R . . . .
C20 C 0.4246(5) 0.5139(4) 0.6782(3) 0.0303(12) Uani 1 1 d . . . . .
H20 H 0.486818 0.457593 0.657683 0.036 Uiso 1 1 calc R . . . .
C5 C 1.0056(5) 0.6491(4) 0.9063(3) 0.0263(12) Uani 1 1 d . . . . .
C28 C 0.8337(5) 0.3176(5) 0.5605(4) 0.0407(15) Uani 1 1 d . . . . .
H28 H 0.884615 0.252505 0.544590 0.049 Uiso 1 1 calc R . . . .
C29 C 0.7834(5) 0.3989(5) 0.5058(3) 0.0373(14) Uani 1 1 d . . . . .
H29 H 0.800274 0.388518 0.453217 0.045 Uiso 1 1 calc R . . . .
C26 C 0.7334(5) 0.4276(4) 0.6629(3) 0.0263(12) Uani 1 1 d . . . . .
H26 H 0.717038 0.437291 0.715623 0.032 Uiso 1 1 calc R . . . .
C24 C 0.3451(5) 0.6955(5) 0.7082(4) 0.0372(14) Uani 1 1 d . . . . .
H24 H 0.354258 0.761908 0.707693 0.045 Uiso 1 1 calc R . . . .
C36 C 0.4559(6) 0.7154(5) 0.5052(3) 0.0412(16) Uani 1 1 d . . . . .
H36 H 0.420605 0.662215 0.515331 0.049 Uiso 1 1 calc R . . . .
C8 C 1.2113(5) 0.3741(5) 0.9410(3) 0.0406(15) Uani 1 1 d . . . . .
H8A H 1.171427 0.323014 0.957902 0.061 Uiso 1 1 calc GR . . . .
H8B H 1.261230 0.381235 0.981943 0.061 Uiso 1 1 calc GR . . . .
H8C H 1.263022 0.351127 0.895869 0.061 Uiso 1 1 calc GR . . . .
C9 C 0.9220(5) 0.6351(5) 0.5871(3) 0.0334(13) Uani 1 1 d . . . . .
H9A H 0.833134 0.656282 0.585707 0.050 Uiso 1 1 calc GR . . . .
H9B H 0.956692 0.620269 0.535778 0.050 Uiso 1 1 calc GR . . . .
H9C H 0.945962 0.691023 0.605449 0.050 Uiso 1 1 calc GR . . . .
C4 C 0.9596(6) 0.7663(5) 0.9095(3) 0.0386(14) Uani 1 1 d . . . . .
H4A H 0.968514 0.798899 0.858877 0.058 Uiso 1 1 calc GR . . . .
H4B H 1.006969 0.786385 0.946035 0.058 Uiso 1 1 calc GR . . . .
H4C H 0.873628 0.788974 0.925651 0.058 Uiso 1 1 calc GR . . . .
C18 C 0.8732(6) 0.2251(4) 0.8872(3) 0.0364(14) Uani 1 1 d . . . . .
H18A H 0.907683 0.204631 0.836748 0.055 Uiso 1 1 calc GR . . . .
H18B H 0.821019 0.184205 0.905349 0.055 Uiso 1 1 calc GR . . . .
H18C H 0.939156 0.212761 0.922938 0.055 Uiso 1 1 calc GR . . . .
C22 C 0.2208(5) 0.5834(5) 0.7363(3) 0.0375(14) Uani 1 1 d . . . . .
H22 H 0.147359 0.573554 0.755352 0.045 Uiso 1 1 calc R . . . .
C13 C 1.1604(5) 0.2675(5) 0.7089(4) 0.0422(15) Uani 1 1 d . . . . .
H13A H 1.217919 0.267263 0.747676 0.063 Uiso 1 1 calc GR . . . .
H13B H 1.205247 0.241724 0.662040 0.063 Uiso 1 1 calc GR . . . .
H13C H 1.113077 0.222672 0.727615 0.063 Uiso 1 1 calc GR . . . .
C21 C 0.3148(5) 0.5010(5) 0.7072(4) 0.0387(14) Uani 1 1 d . . . . .
H21 H 0.304537 0.435155 0.707024 0.046 Uiso 1 1 calc R . . . .
C33 C 0.5620(6) 0.8733(5) 0.4748(3) 0.0397(15) Uani 1 1 d . . . . .
H33 H 0.597561 0.926243 0.464124 0.048 Uiso 1 1 calc R . . . .
C39 C 0.2276(6) 0.9476(5) 0.8893(4) 0.0493(17) Uani 1 1 d . . . . .
H39 H 0.292300 0.965906 0.857636 0.059 Uiso 1 1 calc R . . . .
C34 C 0.4800(7) 0.8601(6) 0.4234(4) 0.0521(19) Uani 1 1 d . . . . .
H34 H 0.460496 0.904538 0.378306 0.063 Uiso 1 1 calc R . . . .
C23 C 0.2362(6) 0.6809(6) 0.7370(4) 0.0473(17) Uani 1 1 d . . . . .
H23 H 0.173106 0.737071 0.756893 0.057 Uiso 1 1 calc R . . . .
B1 B 0.9817(5) 0.4069(5) 0.8344(3) 0.0247(13) Uani 1 1 d . . . . .
H1 H 1.037197 0.335577 0.849275 0.030 Uiso 1 1 calc R . . . .
C38 C 0.5479(7) 0.1180(5) 0.8193(4) 0.0534(18) Uani 1 1 d . . . . .
H38 H 0.495325 0.087182 0.792915 0.064 Uiso 1 1 calc R . . . .
C35 C 0.4266(7) 0.7816(6) 0.4384(4) 0.058(2) Uani 1 1 d . . . . .
H35 H 0.371297 0.773439 0.403654 0.069 Uiso 1 1 calc R . . . .
C37 C 0.1197(7) 1.0073(6) 0.6070(5) 0.071(3) Uani 1 1 d . . . . .
H37 H 0.175995 1.005858 0.648430 0.085 Uiso 1 1 calc R . . . .

loop_
_atom_site_aniso_label
_atom_site_aniso_U_11
_atom_site_aniso_U_22
_atom_site_aniso_U_33
_atom_site_aniso_U_23
_atom_site_aniso_U_13
_atom_site_aniso_U_12
W1 0.01589(11) 0.02070(11) 0.01898(10) -0.00236(7) -0.00022(7) -0.00567(8)
Pd1 0.0218(2) 0.0199(2) 0.0292(2) -0.00076(16) -0.00264(16) -0.00382(17)
Br1 0.0289(3) 0.0264(3) 0.0384(3) 0.0058(2) -0.0079(2) -0.0054(2)
P1 0.0169(6) 0.0241(7) 0.0191(6) 0.0002(5) -0.0010(5) -0.0092(5)
Cl7 0.0663(13) 0.0439(11) 0.0784(13) -0.0023(9) -0.0021(10) 0.0096(9)
Cl5 0.1076(18) 0.0547(12) 0.0644(12) 0.0032(10) -0.0195(12) -0.0287(12)
Cl8 0.0581(12) 0.0543(12) 0.0863(14) 0.0015(10) -0.0097(10) -0.0084(10)
Cl3 0.0795(16) 0.0735(15) 0.0912(16) 0.0204(12) -0.0131(12) -0.0316(12)
Cl4 0.0624(14) 0.0710(15) 0.132(2) -0.0281(14) 0.0168(14) -0.0126(12)
Cl9 0.149(3) 0.0700(16) 0.0829(16) -0.0371(13) -0.0244(16) 0.0184(16)
Cl2 0.0402(12) 0.159(3) 0.1002(18) 0.0210(18) -0.0011(12) -0.0235(14)
Cl6 0.138(3) 0.094(2) 0.0708(15) 0.0161(13) 0.0262(15) 0.0107(17)
Cl1 0.201(4) 0.092(2) 0.185(3) -0.083(2) -0.118(3) 0.061(2)
O1 0.039(2) 0.039(2) 0.027(2) -0.0119(17) -0.0007(17) -0.0010(19)
N6 0.019(2) 0.018(2) 0.023(2) -0.0018(17) 0.0008(17) -0.0026(17)
N5 0.016(2) 0.019(2) 0.021(2) 0.0010(16) 0.0005(16) -0.0042(17)
N3 0.019(2) 0.031(2) 0.018(2) -0.0035(17) -0.0009(16) -0.0089(19)
N4 0.017(2) 0.025(2) 0.024(2) -0.0048(17) -0.0019(17) -0.0079(18)
O2 0.048(3) 0.049(3) 0.058(3) -0.004(2) 0.012(2) -0.030(2)
N2 0.017(2) 0.031(3) 0.018(2) -0.0025(18) -0.0036(16) -0.0051(19)
C2 0.024(3) 0.024(3) 0.021(2) 0.003(2) -0.002(2) -0.006(2)
N1 0.019(2) 0.028(2) 0.024(2) -0.0068(18) -0.0029(17) -0.0065(19)
C12 0.016(3) 0.032(3) 0.039(3) -0.018(2) 0.005(2) -0.008(2)
C7 0.019(3) 0.049(4) 0.021(3) -0.001(2) 0.000(2) -0.010(3)
C10 0.018(3) 0.041(3) 0.022(2) -0.007(2) 0.001(2) -0.018(2)
C31 0.025(3) 0.029(3) 0.024(3) 0.004(2) -0.001(2) -0.011(2)
C16 0.026(3) 0.027(3) 0.030(3) 0.002(2) -0.003(2) -0.017(2)
C19 0.018(3) 0.024(3) 0.018(2) 0.0017(19) -0.0037(19) -0.010(2)
C14 0.022(3) 0.037(3) 0.035(3) 0.002(3) 0.004(2) -0.010(3)
C1 0.018(3) 0.016(2) 0.022(2) 0.0028(19) 0.0015(19) -0.003(2)
C6 0.021(3) 0.054(4) 0.024(3) -0.008(3) -0.004(2) -0.016(3)
C25 0.014(2) 0.031(3) 0.027(3) -0.008(2) 0.001(2) -0.012(2)
C17 0.028(3) 0.027(3) 0.021(2) -0.001(2) -0.005(2) -0.008(2)
C11 0.021(3) 0.047(4) 0.028(3) -0.015(3) 0.004(2) -0.017(3)
C3 0.029(3) 0.029(3) 0.029(3) -0.006(2) 0.002(2) -0.010(3)
C27 0.023(3) 0.030(3) 0.046(3) -0.003(3) -0.007(2) -0.009(2)
C30 0.025(3) 0.047(4) 0.027(3) -0.009(2) 0.007(2) -0.018(3)
C15 0.020(3) 0.031(3) 0.019(2) 0.000(2) -0.0012(19) -0.008(2)
C32 0.028(3) 0.036(3) 0.031(3) 0.001(2) -0.006(2) -0.014(3)
C20 0.025(3) 0.027(3) 0.038(3) 0.002(2) -0.003(2) -0.008(2)
C5 0.020(3) 0.038(3) 0.024(3) -0.005(2) 0.002(2) -0.014(2)
C28 0.026(3) 0.039(4) 0.059(4) -0.024(3) 0.005(3) -0.009(3)
C29 0.025(3) 0.054(4) 0.038(3) -0.021(3) 0.010(2) -0.016(3)
C26 0.020(3) 0.033(3) 0.028(3) -0.009(2) -0.003(2) -0.010(2)
C24 0.021(3) 0.034(3) 0.062(4) -0.016(3) 0.006(3) -0.013(3)
C36 0.047(4) 0.059(4) 0.031(3) 0.014(3) -0.016(3) -0.037(3)
C8 0.027(3) 0.048(4) 0.038(3) 0.008(3) -0.011(3) -0.002(3)
C9 0.025(3) 0.051(4) 0.026(3) -0.001(3) 0.005(2) -0.017(3)
C4 0.039(4) 0.044(4) 0.041(3) -0.020(3) 0.000(3) -0.022(3)
C18 0.042(4) 0.023(3) 0.043(3) 0.001(2) -0.002(3) -0.009(3)
C22 0.023(3) 0.059(4) 0.033(3) -0.002(3) 0.003(2) -0.019(3)
C13 0.030(3) 0.033(3) 0.057(4) -0.018(3) 0.009(3) 0.000(3)
C21 0.033(3) 0.035(3) 0.054(4) 0.008(3) -0.007(3) -0.020(3)
C33 0.043(4) 0.040(4) 0.042(3) 0.016(3) -0.006(3) -0.024(3)
C39 0.051(4) 0.041(4) 0.050(4) -0.003(3) 0.006(3) -0.009(3)
C34 0.064(5) 0.066(5) 0.036(3) 0.025(3) -0.021(3) -0.039(4)
C23 0.026(3) 0.060(5) 0.063(4) -0.030(3) 0.014(3) -0.019(3)
B1 0.023(3) 0.019(3) 0.031(3) 0.002(2) -0.002(2) -0.005(2)
C38 0.055(5) 0.043(4) 0.066(5) -0.010(3) -0.007(4) -0.018(3)
C35 0.074(5) 0.080(5) 0.039(4) 0.025(4) -0.033(3) -0.055(5)
C37 0.061(5) 0.057(5) 0.079(5) -0.025(4) -0.036(4) 0.013(4)

loop_
_atom_type_symbol
_atom_type_description
_atom_type_scat_dispersion_real
_atom_type_scat_dispersion_imag
_atom_type_scat_source
C C 0.0033 0.0016 'International Tables Vol C Tables 4.2.6.8 and 6.1.1.4'
H H 0.0000 0.0000 'International Tables Vol C Tables 4.2.6.8 and 6.1.1.4'
B B 0.0013 0.0007 'International Tables Vol C Tables 4.2.6.8 and 6.1.1.4'
Br Br -0.2901 2.4595 'International Tables Vol C Tables 4.2.6.8 and 6.1.1.4'
Cl Cl 0.1484 0.1585 'International Tables Vol C Tables 4.2.6.8 and 6.1.1.4'
N N 0.0061 0.0033 'International Tables Vol C Tables 4.2.6.8 and 6.1.1.4'
O O 0.0106 0.0060 'International Tables Vol C Tables 4.2.6.8 and 6.1.1.4'
P P 0.1023 0.0942 'International Tables Vol C Tables 4.2.6.8 and 6.1.1.4'
Pd Pd -0.9988 1.0072 'International Tables Vol C Tables 4.2.6.8 and 6.1.1.4'
W W -0.8490 6.8722 'International Tables Vol C Tables 4.2.6.8 and 6.1.1.4'

loop_
_exptl_crystal_face_index_h
_exptl_crystal_face_index_k
_exptl_crystal_face_index_l
_exptl_crystal_face_perp_dist
0 -1 24 0.0298
-6 0 -23 0.0478
-12 -4 16 0.0916
-16 -5 0 0.1128
13 5 -13 0.0837
0 18 6 0.0175
0 -18 -6 0.0175

loop_
_geom_angle_atom_site_label_1
_geom_angle_atom_site_label_2
_geom_angle_atom_site_label_3
_geom_angle
_geom_angle_site_symmetry_1
_geom_angle_site_symmetry_3
_geom_angle_publ_flag
N5 W1 Pd1 112.15(10) . . ?
N5 W1 N3 86.45(15) . . ?
N5 W1 N1 78.65(15) . . ?
N3 W1 Pd1 137.30(10) . . ?
N3 W1 N1 78.39(14) . . ?
C2 W1 Pd1 51.62(14) . . ?
C2 W1 N5 93.61(17) . . ?
C2 W1 N3 169.94(17) . . ?
C2 W1 N1 91.75(17) . . ?
N1 W1 Pd1 141.08(10) . . ?
C1 W1 Pd1 47.52(14) . . ?
C1 W1 N5 96.97(17) . . ?
C1 W1 N3 93.94(17) . . ?
C1 W1 C2 96.0(2) . . ?
C1 W1 N1 171.32(17) . . ?
C1 W1 C3 94.6(2) . . ?
C3 W1 Pd1 77.17(15) . . ?
C3 W1 N5 168.34(18) . . ?
C3 W1 N3 91.04(18) . . ?
C3 W1 C2 86.9(2) . . ?
C3 W1 N1 89.68(19) . . ?
Br1 Pd1 W1 169.66(2) . . ?
C2 Pd1 W1 47.09(13) . . ?
C2 Pd1 Br1 137.85(13) . . ?
C1 Pd1 W1 44.48(14) . . ?
C1 Pd1 Br1 133.16(13) . . ?
C1 Pd1 C2 88.84(19) . . ?
C31 P1 C19 107.4(2) . . ?
C31 P1 C25 108.6(2) . . ?
C1 P1 C31 113.2(2) . . ?
C1 P1 C19 112.1(2) . . ?
C1 P1 C25 109.0(2) . . ?
C25 P1 C19 106.2(2) . . ?
N5 N6 B1 120.8(4) . . ?
C17 N6 N5 110.2(4) . . ?
C17 N6 B1 128.8(4) . . ?
N6 N5 W1 119.9(3) . . ?
C15 N5 W1 132.3(3) . . ?
C15 N5 N6 106.3(4) . . ?
N4 N3 W1 122.2(3) . . ?
C10 N3 W1 131.8(4) . . ?
C10 N3 N4 106.0(4) . . ?
N3 N4 B1 118.9(4) . . ?
C12 N4 N3 110.3(4) . . ?
C12 N4 B1 130.2(4) . . ?
N1 N2 B1 120.2(4) . . ?
C7 N2 N1 110.2(4) . . ?
C7 N2 B1 129.4(5) . . ?
W1 C2 Pd1 81.29(17) . . ?
O1 C2 W1 167.8(4) . . ?
O1 C2 Pd1 110.5(4) . . ?
N2 N1 W1 120.4(3) . . ?
C5 N1 W1 133.2(4) . . ?
C5 N1 N2 106.1(4) . . ?
N4 C12 C11 106.9(5) . . ?
N4 C12 C13 122.9(5) . . ?
C11 C12 C13 130.1(5) . . ?
N2 C7 C6 107.3(5) . . ?
N2 C7 C8 123.9(5) . . ?
C6 C7 C8 128.7(5) . . ?
N3 C10 C11 109.6(5) . . ?
N3 C10 C9 122.7(5) . . ?
C11 C10 C9 127.7(5) . . ?
C32 C31 P1 122.1(4) . . ?
C32 C31 C36 119.4(5) . . ?
C36 C31 P1 118.4(4) . . ?
C17 C16 H16 126.4 . . ?
C17 C16 C15 107.3(5) . . ?
C15 C16 H16 126.4 . . ?
C20 C19 P1 121.8(4) . . ?
C20 C19 C24 119.3(5) . . ?
C24 C19 P1 118.8(4) . . ?
H14A C14 H14B 109.5 . . ?
H14A C14 H14C 109.5 . . ?
H14B C14 H14C 109.5 . . ?
C15 C14 H14A 109.5 . . ?
C15 C14 H14B 109.5 . . ?
C15 C14 H14C 109.5 . . ?
W1 C1 Pd1 88.00(19) . . ?
P1 C1 W1 152.8(3) . . ?
P1 C1 Pd1 118.4(2) . . ?
C7 C6 H6 126.5 . . ?
C7 C6 C5 107.1(5) . . ?
C5 C6 H6 126.5 . . ?
C30 C25 P1 121.7(4) . . ?
C26 C25 P1 119.0(4) . . ?
C26 C25 C30 119.3(5) . . ?
N6 C17 C16 107.4(4) . . ?
N6 C17 C18 123.0(5) . . ?
C16 C17 C18 129.4(5) . . ?
C12 C11 C10 107.1(5) . . ?
C12 C11 H11 126.4 . . ?
C10 C11 H11 126.4 . . ?
O2 C3 W1 177.8(5) . . ?
C28 C27 H27 120.2 . . ?
C26 C27 H27 120.2 . . ?
C26 C27 C28 119.5(6) . . ?
C25 C30 H30 120.1 . . ?
C29 C30 C25 119.8(6) . . ?
C29 C30 H30 120.1 . . ?
N5 C15 C16 108.8(4) . . ?
N5 C15 C14 123.2(5) . . ?
C16 C15 C14 127.9(5) . . ?
C31 C32 H32 119.9 . . ?
C31 C32 C33 120.2(5) . . ?
C33 C32 H32 119.9 . . ?
C19 C20 H20 120.3 . . ?
C21 C20 C19 119.4(5) . . ?
C21 C20 H20 120.3 . . ?
N1 C5 C6 109.2(5) . . ?
N1 C5 C4 122.9(5) . . ?
C6 C5 C4 127.9(5) . . ?
C27 C28 H28 119.7 . . ?
C29 C28 C27 120.7(5) . . ?
C29 C28 H28 119.7 . . ?
C30 C29 C28 120.3(5) . . ?
C30 C29 H29 119.9 . . ?
C28 C29 H29 119.9 . . ?
C25 C26 H26 119.8 . . ?
C27 C26 C25 120.4(5) . . ?
C27 C26 H26 119.8 . . ?
C19 C24 H24 119.9 . . ?
C23 C24 C19 120.2(5) . . ?
C23 C24 H24 119.9 . . ?
C31 C36 H36 119.9 . . ?
C35 C36 C31 120.3(5) . . ?
C35 C36 H36 119.9 . . ?
C7 C8 H8A 109.5 . . ?
C7 C8 H8B 109.5 . . ?
C7 C8 H8C 109.5 . . ?
H8A C8 H8B 109.5 . . ?
H8A C8 H8C 109.5 . . ?
H8B C8 H8C 109.5 . . ?
C10 C9 H9A 109.5 . . ?
C10 C9 H9B 109.5 . . ?
C10 C9 H9C 109.5 . . ?
H9A C9 H9B 109.5 . . ?
H9A C9 H9C 109.5 . . ?
H9B C9 H9C 109.5 . . ?
C5 C4 H4A 109.5 . . ?
C5 C4 H4B 109.5 . . ?
C5 C4 H4C 109.5 . . ?
H4A C4 H4B 109.5 . . ?
H4A C4 H4C 109.5 . . ?
H4B C4 H4C 109.5 . . ?
C17 C18 H18A 109.5 . . ?
C17 C18 H18B 109.5 . . ?
C17 C18 H18C 109.5 . . ?
H18A C18 H18B 109.5 . . ?
H18A C18 H18C 109.5 . . ?
H18B C18 H18C 109.5 . . ?
C21 C22 H22 120.3 . . ?
C21 C22 C23 119.3(5) . . ?
C23 C22 H22 120.3 . . ?
C12 C13 H13A 109.5 . . ?
C12 C13 H13B 109.5 . . ?
C12 C13 H13C 109.5 . . ?
H13A C13 H13B 109.5 . . ?
H13A C13 H13C 109.5 . . ?
H13B C13 H13C 109.5 . . ?
C20 C21 H21 119.3 . . ?
C22 C21 C20 121.4(6) . . ?
C22 C21 H21 119.3 . . ?
C32 C33 H33 120.1 . . ?
C34 C33 C32 119.8(5) . . ?
C34 C33 H33 120.1 . . ?
Cl7 C39 Cl8 110.1(4) . . ?
Cl7 C39 H39 108.2 . . ?
Cl8 C39 H39 108.2 . . ?
Cl9 C39 Cl7 111.1(4) . . ?
Cl9 C39 Cl8 111.1(4) . . ?
Cl9 C39 H39 108.2 . . ?
C33 C34 H34 119.6 . . ?
C35 C34 C33 120.7(6) . . ?
C35 C34 H34 119.6 . . ?
C24 C23 H23 119.9 . . ?
C22 C23 C24 120.3(6) . . ?
C22 C23 H23 119.9 . . ?
N6 B1 N2 110.0(4) . . ?
N6 B1 H1 110.5 . . ?
N4 B1 N6 108.5(4) . . ?
N4 B1 N2 106.8(4) . . ?
N4 B1 H1 110.5 . . ?
N2 B1 H1 110.5 . . ?
Cl5 C38 H38 108.2 . . ?
Cl4 C38 Cl5 111.5(4) . . ?
Cl4 C38 Cl6 111.8(4) . . ?
Cl4 C38 H38 108.2 . . ?
Cl6 C38 Cl5 108.8(4) . . ?
Cl6 C38 H38 108.2 . . ?
C36 C35 C34 119.6(6) . . ?
C36 C35 H35 120.2 . . ?
C34 C35 H35 120.2 . . ?
Cl3 C37 H37 108.2 . . ?
Cl2 C37 Cl3 110.1(4) . . ?
Cl2 C37 H37 108.2 . . ?
Cl1 C37 Cl3 109.8(5) . . ?
Cl1 C37 Cl2 112.2(5) . . ?
Cl1 C37 H37 108.2 . . ?

loop_
_geom_bond_atom_site_label_1
_geom_bond_atom_site_label_2
_geom_bond_distance
_geom_bond_site_symmetry_2
_geom_bond_publ_flag
W1 Pd1 2.7290(4) . ?
W1 N5 2.216(4) . ?
W1 N3 2.245(4) . ?
W1 C2 2.022(5) . ?
W1 N1 2.264(4) . ?
W1 C1 1.913(5) . ?
W1 C3 2.009(6) . ?
Pd1 Br1 2.4765(6) . ?
Pd1 C2 2.164(5) . ?
Pd1 C1 2.014(5) . ?
P1 C31 1.799(5) . ?
P1 C19 1.813(5) . ?
P1 C1 1.748(5) . ?
P1 C25 1.801(5) . ?
Cl7 C39 1.752(7) . ?
Cl5 C38 1.758(7) . ?
Cl8 C39 1.769(7) . ?
Cl3 C37 1.756(9) . ?
Cl4 C38 1.736(7) . ?
Cl9 C39 1.728(7) . ?
Cl2 C37 1.744(9) . ?
Cl6 C38 1.739(8) . ?
Cl1 C37 1.727(8) . ?
O1 C2 1.173(6) . ?
N6 N5 1.377(5) . ?
N6 C17 1.350(6) . ?
N6 B1 1.546(7) . ?
N5 C15 1.358(6) . ?
N3 N4 1.377(6) . ?
N3 C10 1.348(6) . ?
N4 C12 1.353(6) . ?
N4 B1 1.541(7) . ?
O2 C3 1.142(6) . ?
N2 N1 1.382(6) . ?
N2 C7 1.347(6) . ?
N2 B1 1.556(7) . ?
N1 C5 1.357(6) . ?
C12 C11 1.375(8) . ?
C12 C13 1.501(8) . ?
C7 C6 1.380(8) . ?
C7 C8 1.489(8) . ?
C10 C11 1.383(7) . ?
C10 C9 1.497(8) . ?
C31 C32 1.382(7) . ?
C31 C36 1.404(7) . ?
C16 H16 0.9300 . ?
C16 C17 1.370(7) . ?
C16 C15 1.391(7) . ?
C19 C20 1.385(7) . ?
C19 C24 1.391(7) . ?
C14 H14A 0.9600 . ?
C14 H14B 0.9600 . ?
C14 H14C 0.9600 . ?
C14 C15 1.497(7) . ?
C6 H6 0.9300 . ?
C6 C5 1.385(7) . ?
C25 C30 1.410(7) . ?
C25 C26 1.389(7) . ?
C17 C18 1.486(7) . ?
C11 H11 0.9300 . ?
C27 H27 0.9300 . ?
C27 C28 1.395(8) . ?
C27 C26 1.373(7) . ?
C30 H30 0.9300 . ?
C30 C29 1.370(8) . ?
C32 H32 0.9300 . ?
C32 C33 1.388(7) . ?
C20 H20 0.9300 . ?
C20 C21 1.384(8) . ?
C5 C4 1.490(8) . ?
C28 H28 0.9300 . ?
C28 C29 1.372(9) . ?
C29 H29 0.9300 . ?
C26 H26 0.9300 . ?
C24 H24 0.9300 . ?
C24 C23 1.382(8) . ?
C36 H36 0.9300 . ?
C36 C35 1.380(8) . ?
C8 H8A 0.9600 . ?
C8 H8B 0.9600 . ?
C8 H8C 0.9600 . ?
C9 H9A 0.9600 . ?
C9 H9B 0.9600 . ?
C9 H9C 0.9600 . ?
C4 H4A 0.9600 . ?
C4 H4B 0.9600 . ?
C4 H4C 0.9600 . ?
C18 H18A 0.9600 . ?
C18 H18B 0.9600 . ?
C18 H18C 0.9600 . ?
C22 H22 0.9300 . ?
C22 C21 1.371(8) . ?
C22 C23 1.379(9) . ?
C13 H13A 0.9600 . ?
C13 H13B 0.9600 . ?
C13 H13C 0.9600 . ?
C21 H21 0.9300 . ?
C33 H33 0.9300 . ?
C33 C34 1.382(8) . ?
C39 H39 0.9800 . ?
C34 H34 0.9300 . ?
C34 C35 1.382(9) . ?
C23 H23 0.9300 . ?
B1 H1 0.9800 . ?
C38 H38 0.9800 . ?
C35 H35 0.9300 . ?
C37 H37 0.9800 . ?

loop_
_exptl_oxdiff_crystal_face_indexfrac_h
_exptl_oxdiff_crystal_face_indexfrac_k
_exptl_oxdiff_crystal_face_indexfrac_l
_exptl_oxdiff_crystal_face_x
_exptl_oxdiff_crystal_face_y
_exptl_oxdiff_crystal_face_z
-0.0000 -1.0000 24.0000 0.7662 -0.0413 0.6355
-5.9999 0.0000 -23.0000 -0.4876 -0.0125 -0.8947
-12.0000 -4.0000 16.0000 1.0108 -0.0535 -0.1352
-16.0000 -5.0000 0.0000 0.6694 -0.0040 -0.7402
13.0000 5.0000 -13.0000 -0.9608 0.0038 0.2537
-0.0001 18.0000 6.0000 0.1044 -1.0172 -0.0027
0.0001 -18.0000 -6.0000 -0.1044 1.0172 0.0027
